data_2101070
loop_
_publ_author_name
'Ruck, M.'
'Portisch, G.'
'Schlager, H. G.'
'Sieck, M.'
'L\"ohneysen, H. v.'

_publ_section_title
;
 Structure and electrical resistivity of the heavy fermion compound
 CeCu~5~Au
;
_journal_issue 6
_journal_name_full 'Acta Crystallographica Section B'
_journal_page_first 936
_journal_page_last 941
_journal_paper_doi 10.1107/S0108768193005233
_journal_volume 49
_journal_year 1993
_chemical_formula_sum 'Au Ce Cu5'
_chemical_formula_weight 654.82
_space_group_IT_number 62
_space_group_name_Hall '-P 2ac 2n'
_space_group_name_H-M_alt 'P n m a'
_symmetry_cell_setting orthorhombic
_symmetry_space_group_name_Hall '-P 2ac 2n'
_symmetry_space_group_name_H-M 'P n m a'
_cell_angle_alpha 90.0
_cell_angle_beta 90.0
_cell_angle_gamma 90.0
_cell_formula_units_Z 4
_cell_length_a 8.2455(4)
_cell_length_b 5.0866(3)
_cell_length_c 10.3659(5)
_cell_volume 434.76(4)
_diffrn_radiation_type MoK\a
_diffrn_radiation_wavelength 0.71073
_exptl_absorpt_coefficient_mu 65.3
_exptl_crystal_density_diffrn 10.00
_cod_data_source_file se0121.cif
_cod_data_source_block se0121a
_cod_original_cell_volume 434.76(7)
_cod_database_code 2101070

loop_
_space_group_symop_id
_space_group_symop_operation_xyz
1 x,y,z
2 -x+1/2,-y,z+1/2
3 x+1/2,-y+1/2,-z+1/2
4 -x,y+1/2,-z
5 -x,-y,-z
6 x+1/2,y,-z+1/2
7 -x+1/2,y+1/2,z+1/2
8 x,-y+1/2,z

loop_
_atom_site_label
_atom_site_fract_x
_atom_site_fract_y
_atom_site_fract_z
Ce .26078(4) .25 .43593(3)
Cu(1) .43493(7) .00130(10) .18791(4)
Cu(2) -.09178(9) .25 -.48395(6)
Cu(3) -.18475(9) .25 -.25071(6)
Cu(4) -.44400(9) .25 -.39553(6)
Au .14216(3) .25 .13897(2)
